data_4506699
loop_
_publ_author_name
'Deng, Ji-Hua'
'Zhong, Di-Chang'
'Luo, Xu-Zhong'
'Liu, Hui-Jin'
'Lu, Tong-Bu'

_publ_section_title
;
 2-Propyl-4,5-dicarboxylate-imidazole (H3PIDC) Based Cadmium(II)
 Coordination Compounds Stabilized by Supramolecular Interactions: From
 Mononuclear and Tetranuclear Oligomers to One-Dimensional (1D) Chain
 and Two-Dimensional (2D) Layer Polymers
;
_journal_issue 10
_journal_name_full 'Crystal Growth &amp; Design'
_journal_page_first 4861
_journal_paper_doi 10.1021/cg300678h
_journal_volume 12
_journal_year 2012
_chemical_formula_sum 'C32 H44 Cd2 N8 O20'
_chemical_formula_weight 1085.55
_chemical_name_systematic
; 
 ? 
;
_space_group_IT_number 14
_symmetry_cell_setting monoclinic
_symmetry_space_group_name_Hall '-P 2ybc'
_symmetry_space_group_name_H-M 'P 1 21/c 1'
_atom_sites_solution_hydrogens geom
_atom_sites_solution_primary direct
_atom_sites_solution_secondary difmap
_audit_creation_method SHELXL-97
_cell_angle_alpha 90.00
_cell_angle_beta 100.199(2)
_cell_angle_gamma 90.00
_cell_formula_units_Z 4
_cell_length_a 16.060(2)
_cell_length_b 15.2142(19)
_cell_length_c 17.819(2)
_cell_measurement_reflns_used 7531
_cell_measurement_temperature 173(2)
_cell_measurement_theta_max 26.81
_cell_measurement_theta_min 2.32
_cell_volume 4285.1(9)
_computing_cell_refinement 'Bruker SMART'
_computing_data_collection 'Bruker SMART'
_computing_data_reduction 'Bruker SAINT'
_computing_molecular_graphics 'Bruker SHELXTL'
_computing_publication_material 'Bruker SHELXTL'
_computing_structure_refinement 'SHELXL-97 (Sheldrick, 1997)'
_computing_structure_solution 'SHELXS-97 (Sheldrick, 1990)'
_diffrn_ambient_temperature 173(2)
_diffrn_measured_fraction_theta_full 0.999
_diffrn_measured_fraction_theta_max 0.999
_diffrn_measurement_device_type 'CCD area detector'
_diffrn_measurement_method 'phi and omega scans'
_diffrn_radiation_monochromator graphite
_diffrn_radiation_source 'fine-focus sealed tube'
_diffrn_radiation_type MoK\a
_diffrn_radiation_wavelength 0.71073
_diffrn_reflns_av_R_equivalents 0.0426
_diffrn_reflns_av_sigmaI/netI 0.0496
_diffrn_reflns_limit_h_max 19
_diffrn_reflns_limit_h_min -19
_diffrn_reflns_limit_k_max 18
_diffrn_reflns_limit_k_min -18
_diffrn_reflns_limit_l_max 11
_diffrn_reflns_limit_l_min -21
_diffrn_reflns_number 22760
_diffrn_reflns_theta_full 25.00
_diffrn_reflns_theta_max 25.00
_diffrn_reflns_theta_min 1.77
_diffrn_standards_decay_% 0
_diffrn_standards_interval_count 0
_diffrn_standards_interval_time 0
_diffrn_standards_number 0
_exptl_absorpt_coefficient_mu 1.079
_exptl_absorpt_correction_T_max 0.8131
_exptl_absorpt_correction_T_min 0.7520
_exptl_absorpt_correction_type multi-scan
_exptl_absorpt_process_details 'SADABS (SHELDRICK, 1996)'
_exptl_crystal_colour colorless
_exptl_crystal_density_diffrn 1.683
_exptl_crystal_density_method 'not measured'
_exptl_crystal_description block
_exptl_crystal_F_000 2176
_exptl_crystal_size_max 0.28
_exptl_crystal_size_mid 0.24
_exptl_crystal_size_min 0.20
_refine_diff_density_max 0.867
_refine_diff_density_min -0.468
_refine_diff_density_rms 0.103
_refine_ls_extinction_method none
_refine_ls_goodness_of_fit_ref 1.079
_refine_ls_hydrogen_treatment mixed
_refine_ls_matrix_type full
_refine_ls_number_parameters 602
_refine_ls_number_reflns 7536
_refine_ls_number_restraints 28
_refine_ls_restrained_S_all 1.086
_refine_ls_R_factor_all 0.0604
_refine_ls_R_factor_gt 0.0376
_refine_ls_shift/su_max 0.005
_refine_ls_shift/su_mean 0.000
_refine_ls_structure_factor_coef Fsqd
_refine_ls_weighting_details 'calc w=1/[\s^2^(Fo^2^)+(0.0320P)^2^+7.0893P] where P=(Fo^2^+2Fc^2^)/3'
_refine_ls_weighting_scheme calc
_refine_ls_wR_factor_gt 0.0795
_refine_ls_wR_factor_ref 0.0888
_reflns_number_gt 5625
_reflns_number_total 7536
_reflns_threshold_expression >2sigma(I)
_cod_data_source_file cg300678h_si_002.cif
_cod_data_source_block 5
_cod_depositor_comments
;
The following automatic conversions were performed:

'_symmetry_cell_setting' value 'Monoclinic' changed to 'monoclinic'
according to /home/saulius/struct/CIF-dictionaries/cif_core.dic
dictionary named 'cif_core.dic' version 2.4.2 from 2011-04-26.

Automatic conversion script
Id: cif_fix_values 1891 2012-01-12 08:04:46Z andrius 
;
_cod_original_sg_symbol_H-M P2(1)/c
_cod_database_code 4506699

loop_
_symmetry_equiv_pos_as_xyz
'x, y, z'
'-x, y+1/2, -z+1/2'
'-x, -y, -z'
'x, -y-1/2, z-1/2'

loop_
_atom_site_label
_atom_site_type_symbol
_atom_site_fract_x
_atom_site_fract_y
_atom_site_fract_z
_atom_site_U_iso_or_equiv
_atom_site_adp_type
_atom_site_occupancy
_atom_site_symmetry_multiplicity
_atom_site_calc_flag
_atom_site_refinement_flags
_atom_site_disorder_assembly
_atom_site_disorder_group
Cd1 Cd 0.228096(19) 0.57390(2) 0.080844(18) 0.02103(10) Uani 1 1 d . . .
Cd2 Cd 0.21744(2) 0.33708(2) -0.062701(19) 0.02564(10) Uani 1 1 d . . .
C1 C 0.2008(3) 0.7705(3) 0.1099(2) 0.0229(10) Uani 1 1 d . . .
C2 C 0.2027(3) 0.7682(3) 0.0268(3) 0.0274(11) Uani 1 1 d . . .
C3 C 0.2002(3) 0.8402(3) 0.1583(2) 0.0248(10) Uani 1 1 d . . .
C4 C 0.2036(3) 0.9368(3) 0.1477(3) 0.0268(10) Uani 1 1 d . . .
C5 C 0.1987(3) 0.7161(3) 0.2217(3) 0.0235(10) Uani 1 1 d . . .
C6 C 0.1998(3) 0.6530(3) 0.2860(3) 0.0308(11) Uani 1 1 d . . .
H6A H 0.1603 0.6042 0.2686 0.037 Uiso 1 1 calc R . .
H6B H 0.1789 0.6834 0.3281 0.037 Uiso 1 1 calc R . .
C7 C 0.2868(3) 0.6148(4) 0.3164(3) 0.0464(14) Uani 1 1 d . . .
H7A H 0.2805 0.5656 0.3514 0.056 Uiso 1 1 calc R . .
H7B H 0.3107 0.5905 0.2732 0.056 Uiso 1 1 calc R . .
C8 C 0.3473(4) 0.6796(5) 0.3576(4) 0.078(2) Uani 1 1 d . . .
H8A H 0.3539 0.7287 0.3235 0.117 Uiso 1 1 calc R . .
H8B H 0.4022 0.6513 0.3744 0.117 Uiso 1 1 calc R . .
H8C H 0.3256 0.7017 0.4021 0.117 Uiso 1 1 calc R . .
C9 C 0.4060(3) 0.4993(3) 0.0772(2) 0.0221(10) Uani 1 1 d . . .
C10 C 0.3501(3) 0.4313(3) 0.0355(2) 0.0240(10) Uani 1 1 d . . .
C11 C 0.4920(3) 0.5023(3) 0.0959(2) 0.0235(10) Uani 1 1 d . . .
C12 C 0.5605(3) 0.4393(3) 0.0914(3) 0.0301(11) Uani 1 1 d . . .
C13 C 0.4376(3) 0.6268(3) 0.1287(3) 0.0352(12) Uani 1 1 d . . .
C14 C 0.4316(3) 0.7171(4) 0.1600(4) 0.0589(19) Uani 1 1 d . . .
H14A H 0.3749 0.7249 0.1736 0.071 Uiso 1 1 calc R . .
H14B H 0.4741 0.7233 0.2072 0.071 Uiso 1 1 calc R . .
C15 C 0.4455(5) 0.7865(4) 0.1059(5) 0.081(2) Uani 1 1 d . . .
H15A H 0.4013 0.7833 0.0596 0.097 Uiso 1 1 calc R . .
H15B H 0.5013 0.7786 0.0907 0.097 Uiso 1 1 calc R . .
C16 C 0.4416(6) 0.8785(5) 0.1461(6) 0.115(3) Uani 1 1 d U . .
H16A H 0.3878 0.8840 0.1644 0.173 Uiso 1 1 calc R . .
H16B H 0.4461 0.9256 0.1096 0.173 Uiso 1 1 calc R . .
H16C H 0.4885 0.8831 0.1894 0.173 Uiso 1 1 calc R . .
C17 C 0.1271(3) 0.2595(3) 0.0662(2) 0.0237(10) Uani 1 1 d . . .
C18 C 0.0664(3) 0.3260(3) 0.0280(3) 0.0282(11) Uani 1 1 d . . .
C19 C 0.1209(3) 0.2029(3) 0.1244(3) 0.0231(10) Uani 1 1 d . . .
C20 C 0.0576(3) 0.1879(3) 0.1746(3) 0.0280(11) Uani 1 1 d . . .
C21 C 0.2426(3) 0.1828(3) 0.0845(3) 0.0268(11) Uani 1 1 d . . .
C25 C 0.2369(3) 0.2095(3) -0.1963(2) 0.0213(10) Uani 1 1 d . . .
C26 C 0.3155(3) 0.2617(3) -0.1893(3) 0.0303(11) Uani 1 1 d . . .
C27 C 0.2082(3) 0.1411(3) -0.2443(3) 0.0239(10) Uani 1 1 d . . .
C28 C 0.2468(3) 0.0911(3) -0.3006(3) 0.0246(10) Uani 1 1 d . . .
C29 C 0.1125(3) 0.1756(3) -0.1750(3) 0.0235(10) Uani 1 1 d . . .
C30 C 0.0324(3) 0.1725(3) -0.1432(3) 0.0348(12) Uani 1 1 d . . .
H30A H -0.0149 0.1568 -0.1846 0.042 Uiso 1 1 calc R . .
H30B H 0.0208 0.2318 -0.1245 0.042 Uiso 1 1 calc R . .
C31 C 0.0354(4) 0.1066(4) -0.0780(3) 0.0552(16) Uani 1 1 d . . .
H31A H 0.0836 0.1219 -0.0374 0.066 Uiso 1 1 calc R . .
H31B H -0.0170 0.1130 -0.0564 0.066 Uiso 1 1 calc R . .
C32 C 0.0439(5) 0.0141(4) -0.0993(4) 0.069(2) Uani 1 1 d . . .
H32A H -0.0036 -0.0021 -0.1394 0.103 Uiso 1 1 calc R . .
H32B H 0.0437 -0.0233 -0.0545 0.103 Uiso 1 1 calc R . .
H32C H 0.0971 0.0061 -0.1180 0.103 Uiso 1 1 calc R . .
N1 N 0.2008(2) 0.6933(2) 0.1499(2) 0.0218(8) Uani 1 1 d . . .
N2 N 0.1987(2) 0.8043(2) 0.2288(2) 0.0236(8) Uani 1 1 d . . .
H2 H 0.1979 0.8337 0.2712 0.028 Uiso 1 1 calc R . .
N3 N 0.3722(2) 0.5768(2) 0.0979(2) 0.0272(9) Uani 1 1 d . . .
N4 N 0.5106(2) 0.5836(3) 0.1276(2) 0.0328(10) Uani 1 1 d . . .
H4 H 0.5617 0.6042 0.1444 0.039 Uiso 1 1 calc R . .
N5 N 0.2026(2) 0.2472(2) 0.0414(2) 0.0253(9) Uani 1 1 d . A .
N6 N 0.1946(2) 0.1551(2) 0.1351(2) 0.0267(9) Uani 1 1 d . A .
H6 H 0.2084 0.1133 0.1692 0.032 Uiso 1 1 calc R . .
N7 N 0.1773(2) 0.2295(2) -0.1521(2) 0.0220(8) Uani 1 1 d . . .
N8 N 0.1297(2) 0.1210(2) -0.2298(2) 0.0225(8) Uani 1 1 d . . .
H8 H 0.0960 0.0795 -0.2524 0.027 Uiso 1 1 calc R . .
O1 O 0.2103(2) 0.6944(2) -0.00199(17) 0.0298(8) Uani 1 1 d . . .
O2 O 0.1978(2) 0.8398(2) -0.00977(18) 0.0418(9) Uani 1 1 d . . .
O3 O 0.2009(3) 0.9644(2) 0.07834(18) 0.0415(9) Uani 1 1 d . . .
H3 H 0.1919 0.9217 0.0481 0.062 Uiso 1 1 calc R . .
O4 O 0.2091(2) 0.9865(2) 0.20195(18) 0.0372(8) Uani 1 1 d . . .
O5 O 0.27250(18) 0.45104(19) 0.01494(17) 0.0248(7) Uani 1 1 d . . .
O6 O 0.38069(19) 0.3591(2) 0.02040(18) 0.0312(8) Uani 1 1 d . . .
O7 O 0.5396(2) 0.3618(2) 0.0616(2) 0.0385(9) Uani 1 1 d . . .
H7 H 0.4869 0.3593 0.0476 0.058 Uiso 1 1 calc R . .
O8 O 0.6336(2) 0.4602(2) 0.1152(2) 0.0437(9) Uani 1 1 d . . .
O9 O 0.08635(19) 0.3683(2) -0.02643(18) 0.0294(8) Uani 1 1 d . . .
O10 O -0.0027(2) 0.3352(2) 0.0516(2) 0.0418(9) Uani 1 1 d . . .
O11 O -0.0115(2) 0.2351(2) 0.1620(2) 0.0395(9) Uani 1 1 d . . .
H11 H -0.0110 0.2677 0.1240 0.059 Uiso 1 1 calc R . .
O12 O 0.0706(2) 0.1339(2) 0.22534(18) 0.0360(8) Uani 1 1 d . . .
O13 O 0.3269(2) 0.3224(2) -0.14119(19) 0.0365(8) Uani 1 1 d . . .
O14 O 0.3676(2) 0.2429(2) -0.23334(19) 0.0395(9) Uani 1 1 d . . .
O15 O 0.3198(2) 0.1145(2) -0.31212(19) 0.0376(9) Uani 1 1 d . . .
H15 H 0.3369 0.1575 -0.2840 0.056 Uiso 1 1 calc R . .
O16 O 0.20592(19) 0.0282(2) -0.33252(18) 0.0306(8) Uani 1 1 d . . .
O17 O 0.0956(2) 0.5377(2) 0.0264(2) 0.0337(8) Uani 1 1 d D . .
O18 O 0.1608(3) 0.4442(3) -0.1476(2) 0.0410(9) Uani 1 1 d D . .
O1W O 0.78382(19) 0.3843(2) 0.13435(16) 0.0285(7) Uani 1 1 d . . .
O2W O 0.0285(2) 0.5050(3) 0.1843(2) 0.0604(12) Uani 1 1 d . . .
H18B H 0.152(4) 0.425(3) -0.190(3) 0.08(3) Uiso 1 1 d D . .
H17A H 0.097(4) 0.489(3) 0.000(3) 0.06(2) Uiso 1 1 d D . .
H18A H 0.178(3) 0.494(3) -0.140(3) 0.051(19) Uiso 1 1 d D . .
H17B H 0.071(4) 0.576(3) -0.001(3) 0.09(3) Uiso 1 1 d D . .
C22 C 0.3276(3) 0.1462(3) 0.0810(3) 0.0433(14) Uani 0.363(12) 1 d PD A 1
H22A H 0.3268 0.0851 0.1001 0.052 Uiso 0.363(12) 1 calc PR A 1
H22B H 0.3676 0.1789 0.1198 0.052 Uiso 0.363(12) 1 calc PR A 1
C23 C 0.3693(10) 0.1413(10) 0.0119(7) 0.043(5) Uani 0.363(12) 1 d PDU A 1
H23A H 0.4294 0.1235 0.0257 0.052 Uiso 0.363(12) 1 calc PR A 1
H23B H 0.3657 0.1981 -0.0155 0.052 Uiso 0.363(12) 1 calc PR A 1
C24 C 0.3160(9) 0.0700(10) -0.0356(9) 0.044(5) Uani 0.363(12) 1 d PD A 1
H24A H 0.3233 0.0139 -0.0082 0.066 Uiso 0.363(12) 1 calc PR A 1
H24B H 0.3345 0.0638 -0.0849 0.066 Uiso 0.363(12) 1 calc PR A 1
H24C H 0.2562 0.0870 -0.0441 0.066 Uiso 0.363(12) 1 calc PR A 1
C22' C 0.3276(3) 0.1462(3) 0.0810(3) 0.0433(14) Uani 0.637(12) 1 d PD A 2
H22C H 0.3385 0.0938 0.1142 0.052 Uiso 0.637(12) 1 calc PR A 2
H22D H 0.3718 0.1905 0.0990 0.052 Uiso 0.637(12) 1 calc PR A 2
C23' C 0.3304(6) 0.1207(8) -0.0025(5) 0.051(3) Uani 0.637(12) 1 d PDU A 2
H23C H 0.2812 0.0827 -0.0218 0.061 Uiso 0.637(12) 1 calc PR A 2
H23D H 0.3252 0.1746 -0.0341 0.061 Uiso 0.637(12) 1 calc PR A 2
C24' C 0.4117(8) 0.0724(9) -0.0115(8) 0.111(6) Uani 0.637(12) 1 d PD A 2
H24D H 0.4608 0.1064 0.0132 0.166 Uiso 0.637(12) 1 calc PR A 2
H24E H 0.4138 0.0655 -0.0658 0.166 Uiso 0.637(12) 1 calc PR A 2
H24F H 0.4125 0.0143 0.0125 0.166 Uiso 0.637(12) 1 calc PR A 2

loop_
_atom_site_aniso_label
_atom_site_aniso_U_11
_atom_site_aniso_U_22
_atom_site_aniso_U_33
_atom_site_aniso_U_23
_atom_site_aniso_U_13
_atom_site_aniso_U_12
Cd1 0.02212(17) 0.01861(17) 0.02232(18) -0.00033(14) 0.00378(13) -0.00001(14)
Cd2 0.0334(2) 0.02004(18) 0.02437(19) -0.00501(15) 0.00745(15) -0.00585(15)
C1 0.026(2) 0.021(2) 0.023(2) 0.004(2) 0.0063(19) 0.0027(19)
C2 0.033(3) 0.026(3) 0.023(3) -0.002(2) 0.007(2) -0.003(2)
C3 0.033(3) 0.021(2) 0.021(2) 0.006(2) 0.006(2) 0.003(2)
C4 0.035(3) 0.020(2) 0.026(3) 0.000(2) 0.006(2) 0.002(2)
C5 0.028(2) 0.021(2) 0.023(3) 0.003(2) 0.007(2) 0.0016(19)
C6 0.046(3) 0.024(3) 0.026(3) 0.001(2) 0.016(2) -0.003(2)
C7 0.056(4) 0.043(3) 0.038(3) 0.010(3) 0.003(3) 0.009(3)
C8 0.065(5) 0.094(6) 0.067(5) -0.002(4) -0.007(4) 0.007(4)
C9 0.026(2) 0.022(2) 0.019(2) 0.0012(19) 0.0080(19) -0.0012(19)
C10 0.028(3) 0.026(3) 0.020(2) 0.000(2) 0.007(2) -0.006(2)
C11 0.025(2) 0.023(2) 0.024(2) -0.002(2) 0.007(2) -0.0008(19)
C12 0.030(3) 0.032(3) 0.030(3) 0.003(2) 0.011(2) 0.002(2)
C13 0.024(3) 0.031(3) 0.050(3) -0.012(2) 0.006(2) -0.003(2)
C14 0.028(3) 0.044(4) 0.102(5) -0.025(4) 0.004(3) -0.010(3)
C15 0.067(5) 0.043(4) 0.131(7) -0.005(4) 0.013(5) -0.001(3)
C16 0.112(5) 0.082(4) 0.149(5) -0.011(4) 0.015(4) -0.001(4)
C17 0.027(2) 0.020(2) 0.024(2) -0.001(2) 0.004(2) -0.002(2)
C18 0.028(3) 0.024(3) 0.033(3) 0.001(2) 0.004(2) -0.005(2)
C19 0.024(2) 0.017(2) 0.027(3) -0.004(2) 0.003(2) 0.0008(19)
C20 0.028(3) 0.025(3) 0.029(3) -0.003(2) 0.000(2) -0.005(2)
C21 0.035(3) 0.015(2) 0.031(3) -0.005(2) 0.008(2) -0.001(2)
C25 0.024(2) 0.018(2) 0.022(2) -0.0008(19) 0.0040(19) -0.0025(19)
C26 0.028(3) 0.032(3) 0.030(3) -0.005(2) 0.004(2) -0.008(2)
C27 0.024(2) 0.022(2) 0.024(2) 0.000(2) 0.004(2) -0.0001(19)
C28 0.026(2) 0.023(3) 0.025(3) 0.000(2) 0.004(2) 0.000(2)
C29 0.025(2) 0.020(2) 0.026(3) -0.004(2) 0.007(2) -0.0017(19)
C30 0.030(3) 0.034(3) 0.043(3) -0.007(2) 0.013(2) -0.006(2)
C31 0.054(4) 0.060(4) 0.057(4) -0.008(3) 0.025(3) -0.015(3)
C32 0.101(5) 0.051(4) 0.065(5) -0.003(3) 0.044(4) -0.022(4)
N1 0.027(2) 0.021(2) 0.019(2) 0.0023(16) 0.0082(16) 0.0001(16)
N2 0.036(2) 0.0167(19) 0.020(2) -0.0010(16) 0.0095(17) 0.0038(17)
N3 0.0229(19) 0.022(2) 0.038(2) -0.0062(18) 0.0097(17) -0.0039(17)
N4 0.019(2) 0.036(2) 0.043(3) -0.011(2) 0.0014(18) -0.0077(18)
N5 0.033(2) 0.0148(19) 0.028(2) 0.0027(17) 0.0053(17) -0.0019(17)
N6 0.034(2) 0.020(2) 0.026(2) 0.0033(17) 0.0037(18) 0.0007(17)
N7 0.0228(19) 0.0186(19) 0.025(2) -0.0011(16) 0.0045(16) 0.0001(16)
N8 0.0215(19) 0.021(2) 0.025(2) -0.0038(17) 0.0047(16) -0.0056(16)
O1 0.048(2) 0.0216(17) 0.0199(17) -0.0012(14) 0.0069(15) 0.0009(15)
O2 0.080(3) 0.0241(19) 0.0221(18) 0.0075(16) 0.0128(18) 0.0050(18)
O3 0.082(3) 0.0187(17) 0.026(2) 0.0028(15) 0.0142(19) 0.0001(18)
O4 0.063(2) 0.0225(18) 0.0258(19) -0.0008(16) 0.0080(17) 0.0016(17)
O5 0.0245(17) 0.0259(17) 0.0243(17) -0.0029(14) 0.0048(14) -0.0047(13)
O6 0.0332(18) 0.0254(18) 0.037(2) -0.0096(15) 0.0119(15) -0.0011(15)
O7 0.0309(18) 0.0294(19) 0.057(2) -0.0055(17) 0.0116(18) 0.0049(15)
O8 0.0243(19) 0.048(2) 0.057(2) -0.0044(19) 0.0038(17) 0.0034(16)
O9 0.0312(18) 0.0259(18) 0.0318(19) 0.0066(15) 0.0073(15) 0.0017(14)
O10 0.0289(19) 0.046(2) 0.052(2) 0.0247(19) 0.0121(17) 0.0101(17)
O11 0.0302(19) 0.047(2) 0.043(2) 0.0174(18) 0.0122(16) 0.0059(17)
O12 0.038(2) 0.039(2) 0.0293(19) 0.0132(17) 0.0021(15) 0.0018(16)
O13 0.0356(19) 0.035(2) 0.041(2) -0.0157(17) 0.0115(16) -0.0166(16)
O14 0.0287(18) 0.052(2) 0.042(2) -0.0185(18) 0.0161(16) -0.0143(17)
O15 0.0300(19) 0.047(2) 0.038(2) -0.0202(17) 0.0130(16) -0.0095(16)
O16 0.0356(19) 0.0248(18) 0.0328(19) -0.0096(15) 0.0100(15) -0.0047(15)
O17 0.0296(19) 0.0194(18) 0.047(2) 0.0023(18) -0.0059(17) 0.0025(15)
O18 0.068(3) 0.030(2) 0.024(2) -0.0023(17) 0.0062(19) -0.014(2)
O1W 0.0389(19) 0.0256(18) 0.0200(17) 0.0026(14) 0.0026(14) 0.0024(15)
O2W 0.040(2) 0.060(3) 0.081(3) 0.030(2) 0.012(2) 0.023(2)
C22 0.045(3) 0.030(3) 0.059(4) 0.006(3) 0.023(3) 0.008(2)
C23 0.040(6) 0.044(7) 0.047(7) 0.000(4) 0.010(4) -0.003(4)
C24 0.042(9) 0.040(10) 0.051(10) -0.002(8) 0.008(8) 0.008(8)
C22' 0.045(3) 0.030(3) 0.059(4) 0.006(3) 0.023(3) 0.008(2)
C23' 0.049(5) 0.052(5) 0.057(5) 0.004(4) 0.026(4) 0.011(4)
C24' 0.115(12) 0.117(12) 0.119(12) 0.030(9) 0.071(10) 0.076(9)

loop_
_atom_type_symbol
_atom_type_description
_atom_type_scat_dispersion_real
_atom_type_scat_dispersion_imag
_atom_type_scat_source
C C 0.0033 0.0016 'International Tables Vol C Tables 4.2.6.8 and 6.1.1.4'
H H 0.0000 0.0000 'International Tables Vol C Tables 4.2.6.8 and 6.1.1.4'
N N 0.0061 0.0033 'International Tables Vol C Tables 4.2.6.8 and 6.1.1.4'
O O 0.0106 0.0060 'International Tables Vol C Tables 4.2.6.8 and 6.1.1.4'
Cd Cd -0.8075 1.2024 'International Tables Vol C Tables 4.2.6.8 and 6.1.1.4'

loop_
_geom_angle_atom_site_label_1
_geom_angle_atom_site_label_2
_geom_angle_atom_site_label_3
_geom_angle
_geom_angle_site_symmetry_1
_geom_angle_site_symmetry_3
O17 Cd1 O16 82.81(12) . 4_566
O17 Cd1 N3 157.53(13) . .
O16 Cd1 N3 101.60(12) 4_566 .
O17 Cd1 N1 99.80(13) . .
O16 Cd1 N1 96.34(12) 4_566 .
N3 Cd1 N1 101.55(13) . .
O17 Cd1 O1 85.33(12) . .
O16 Cd1 O1 162.22(11) 4_566 .
N3 Cd1 O1 94.41(12) . .
N1 Cd1 O1 72.67(12) . .
O17 Cd1 O5 86.45(12) . .
O16 Cd1 O5 83.96(11) 4_566 .
N3 Cd1 O5 72.29(11) . .
N1 Cd1 O5 173.73(11) . .
O1 Cd1 O5 108.52(10) . .
O5 Cd2 N7 171.04(11) . .
O5 Cd2 O18 85.78(12) . .
N7 Cd2 O18 91.09(13) . .
O5 Cd2 N5 92.63(11) . .
N7 Cd2 N5 94.45(12) . .
O18 Cd2 N5 148.02(14) . .
O5 Cd2 O9 87.13(11) . .
N7 Cd2 O9 100.33(11) . .
O18 Cd2 O9 76.64(13) . .
N5 Cd2 O9 71.38(12) . .
O5 Cd2 O13 100.05(10) . .
N7 Cd2 O13 71.33(11) . .
O18 Cd2 O13 85.94(13) . .
N5 Cd2 O13 125.61(12) . .
O9 Cd2 O13 160.66(11) . .
C3 C1 N1 109.6(4) . .
C3 C1 C2 130.5(4) . .
N1 C1 C2 119.9(4) . .
O1 C2 O2 124.4(4) . .
O1 C2 C1 116.8(4) . .
O2 C2 C1 118.8(4) . .
C1 C3 N2 105.7(4) . .
C1 C3 C4 133.1(4) . .
N2 C3 C4 121.2(4) . .
O4 C4 O3 122.7(4) . .
O4 C4 C3 120.8(4) . .
O3 C4 C3 116.5(4) . .
N1 C5 N2 110.4(4) . .
N1 C5 C6 124.9(4) . .
N2 C5 C6 124.7(4) . .
C5 C6 C7 113.9(4) . .
C5 C6 H6A 108.8 . .
C7 C6 H6A 108.8 . .
C5 C6 H6B 108.8 . .
C7 C6 H6B 108.8 . .
H6A C6 H6B 107.7 . .
C8 C7 C6 113.7(5) . .
C8 C7 H7A 108.8 . .
C6 C7 H7A 108.8 . .
C8 C7 H7B 108.8 . .
C6 C7 H7B 108.8 . .
H7A C7 H7B 107.7 . .
C7 C8 H8A 109.5 . .
C7 C8 H8B 109.5 . .
H8A C8 H8B 109.5 . .
C7 C8 H8C 109.5 . .
H8A C8 H8C 109.5 . .
H8B C8 H8C 109.5 . .
C11 C9 N3 109.7(4) . .
C11 C9 C10 130.1(4) . .
N3 C9 C10 120.0(4) . .
O6 C10 O5 123.2(4) . .
O6 C10 C9 119.7(4) . .
O5 C10 C9 117.1(4) . .
C9 C11 N4 105.5(4) . .
C9 C11 C12 134.4(4) . .
N4 C11 C12 120.0(4) . .
O8 C12 O7 122.4(4) . .
O8 C12 C11 119.6(4) . .
O7 C12 C11 117.9(4) . .
N3 C13 N4 109.9(4) . .
N3 C13 C14 125.5(4) . .
N4 C13 C14 124.6(4) . .
C15 C14 C13 112.9(6) . .
C15 C14 H14A 109.0 . .
C13 C14 H14A 109.0 . .
C15 C14 H14B 109.0 . .
C13 C14 H14B 109.0 . .
H14A C14 H14B 107.8 . .
C14 C15 C16 108.5(7) . .
C14 C15 H15A 110.0 . .
C16 C15 H15A 110.0 . .
C14 C15 H15B 110.0 . .
C16 C15 H15B 110.0 . .
H15A C15 H15B 108.4 . .
C15 C16 H16A 109.5 . .
C15 C16 H16B 109.5 . .
H16A C16 H16B 109.5 . .
C15 C16 H16C 109.5 . .
H16A C16 H16C 109.5 . .
H16B C16 H16C 109.5 . .
C19 C17 N5 110.3(4) . .
C19 C17 C18 130.4(4) . .
N5 C17 C18 119.3(4) . .
O9 C18 O10 124.2(4) . .
O9 C18 C17 118.0(4) . .
O10 C18 C17 117.9(4) . .
C17 C19 N6 105.2(4) . .
C17 C19 C20 134.8(4) . .
N6 C19 C20 119.9(4) . .
O12 C20 O11 121.9(4) . .
O12 C20 C19 120.5(4) . .
O11 C20 C19 117.6(4) . .
N5 C21 N6 109.8(4) . .
N5 C21 C22 127.0(4) . .
N6 C21 C22 123.2(4) . .
C27 C25 N7 109.4(4) . .
C27 C25 C26 130.3(4) . .
N7 C25 C26 120.2(4) . .
O13 C26 O14 123.6(4) . .
O13 C26 C25 118.3(4) . .
O14 C26 C25 118.1(4) . .
N8 C27 C25 105.7(4) . .
N8 C27 C28 121.7(4) . .
C25 C27 C28 132.6(4) . .
O16 C28 O15 124.7(4) . .
O16 C28 C27 117.1(4) . .
O15 C28 C27 118.2(4) . .
N7 C29 N8 110.6(4) . .
N7 C29 C30 125.6(4) . .
N8 C29 C30 123.8(4) . .
C29 C30 C31 113.3(4) . .
C29 C30 H30A 108.9 . .
C31 C30 H30A 108.9 . .
C29 C30 H30B 108.9 . .
C31 C30 H30B 108.9 . .
H30A C30 H30B 107.7 . .
C32 C31 C30 115.1(5) . .
C32 C31 H31A 108.5 . .
C30 C31 H31A 108.5 . .
C32 C31 H31B 108.5 . .
C30 C31 H31B 108.5 . .
H31A C31 H31B 107.5 . .
C31 C32 H32A 109.5 . .
C31 C32 H32B 109.5 . .
H32A C32 H32B 109.5 . .
C31 C32 H32C 109.5 . .
H32A C32 H32C 109.5 . .
H32B C32 H32C 109.5 . .
C5 N1 C1 106.2(4) . .
C5 N1 Cd1 139.9(3) . .
C1 N1 Cd1 112.6(3) . .
C5 N2 C3 108.1(4) . .
C5 N2 H2 126.0 . .
C3 N2 H2 126.0 . .
C13 N3 C9 106.2(4) . .
C13 N3 Cd1 140.6(3) . .
C9 N3 Cd1 112.8(3) . .
C13 N4 C11 108.6(4) . .
C13 N4 H4 125.7 . .
C11 N4 H4 125.7 . .
C21 N5 C17 106.0(4) . .
C21 N5 Cd2 140.8(3) . .
C17 N5 Cd2 113.2(3) . .
C21 N6 C19 108.7(4) . .
C21 N6 H6 125.7 . .
C19 N6 H6 125.7 . .
C29 N7 C25 105.9(3) . .
C29 N7 Cd2 139.4(3) . .
C25 N7 Cd2 114.6(3) . .
C29 N8 C27 108.3(3) . .
C29 N8 H8 125.8 . .
C27 N8 H8 125.8 . .
C2 O1 Cd1 117.1(3) . .
C4 O3 H3 109.5 . .
C10 O5 Cd2 104.4(3) . .
C10 O5 Cd1 114.0(3) . .
Cd2 O5 Cd1 140.58(13) . .
C12 O7 H7 109.5 . .
C18 O9 Cd2 118.2(3) . .
C20 O11 H11 109.5 . .
C26 O13 Cd2 115.2(3) . .
C28 O15 H15 109.5 . .
C28 O16 Cd1 135.1(3) . 4_565
Cd1 O17 H17A 109(4) . .
Cd1 O17 H17B 114(5) . .
H17A O17 H17B 110(4) . .
Cd2 O18 H18B 111(5) . .
Cd2 O18 H18A 118(4) . .
H18B O18 H18A 119(5) . .
C21 C22 C23 126.7(8) . .
C21 C22 H22A 105.6 . .
C23 C22 H22A 105.6 . .
C21 C22 H22B 105.6 . .
C23 C22 H22B 105.6 . .
H22A C22 H22B 106.1 . .
C22 C23 C24 101.6(10) . .
C22 C23 H23A 111.5 . .
C24 C23 H23A 111.5 . .
C22 C23 H23B 111.5 . .
C24 C23 H23B 111.5 . .
H23A C23 H23B 109.3 . .
C24' C23' H23C 109.0 . .
C24' C23' H23D 109.0 . .
H23C C23' H23D 107.8 . .
C23' C24' H24D 109.5 . .
C23' C24' H24E 109.5 . .
H24D C24' H24E 109.5 . .
C23' C24' H24F 109.5 . .
H24D C24' H24F 109.5 . .
H24E C24' H24F 109.5 . .

loop_
_geom_bond_atom_site_label_1
_geom_bond_atom_site_label_2
_geom_bond_distance
_geom_bond_site_symmetry_2
Cd1 O17 2.245(3) .
Cd1 O16 2.262(3) 4_566
Cd1 N3 2.280(3) .
Cd1 N1 2.280(4) .
Cd1 O1 2.339(3) .
Cd1 O5 2.383(3) .
Cd2 O5 2.295(3) .
Cd2 N7 2.296(3) .
Cd2 O18 2.299(4) .
Cd2 N5 2.350(4) .
Cd2 O9 2.358(3) .
Cd2 O13 2.443(3) .
C1 C3 1.368(6) .
C1 N1 1.373(5) .
C1 C2 1.487(6) .
C2 O1 1.249(5) .
C2 O2 1.265(5) .
C3 N2 1.374(5) .
C3 C4 1.484(6) .
C4 O4 1.219(5) .
C4 O3 1.298(5) .
C5 N1 1.332(5) .
C5 N2 1.348(5) .
C5 C6 1.492(6) .
C6 C7 1.522(7) .
C6 H6A 0.9900 .
C6 H6B 0.9900 .
C7 C8 1.484(8) .
C7 H7A 0.9900 .
C7 H7B 0.9900 .
C8 H8A 0.9800 .
C8 H8B 0.9800 .
C8 H8C 0.9800 .
C9 C11 1.363(6) .
C9 N3 1.376(5) .
C9 C10 1.480(6) .
C10 O6 1.253(5) .
C10 O5 1.271(5) .
C11 N4 1.372(6) .
C11 C12 1.471(6) .
C12 O8 1.218(5) .
C12 O7 1.311(6) .
C13 N3 1.334(6) .
C13 N4 1.347(6) .
C13 C14 1.492(7) .
C14 C15 1.473(9) .
C14 H14A 0.9900 .
C14 H14B 0.9900 .
C15 C16 1.579(10) .
C15 H15A 0.9900 .
C15 H15B 0.9900 .
C16 H16A 0.9800 .
C16 H16B 0.9800 .
C16 H16C 0.9800 .
C17 C19 1.364(6) .
C17 N5 1.375(6) .
C17 C18 1.485(6) .
C18 O9 1.252(5) .
C18 O10 1.263(6) .
C19 N6 1.375(5) .
C19 C20 1.485(6) .
C20 O12 1.212(5) .
C20 O11 1.308(5) .
C21 N5 1.337(6) .
C21 N6 1.353(6) .
C21 C22 1.486(7) .
C25 C27 1.374(6) .
C25 N7 1.377(5) .
C25 C26 1.478(6) .
C26 O13 1.252(5) .
C26 O14 1.277(6) .
C27 N8 1.367(5) .
C27 C28 1.479(6) .
C28 O16 1.240(5) .
C28 O15 1.276(5) .
C29 N7 1.331(5) .
C29 N8 1.348(5) .
C29 C30 1.494(6) .
C30 C31 1.528(7) .
C30 H30A 0.9900 .
C30 H30B 0.9900 .
C31 C32 1.470(8) .
C31 H31A 0.9900 .
C31 H31B 0.9900 .
C32 H32A 0.9800 .
C32 H32B 0.9800 .
C32 H32C 0.9800 .
N2 H2 0.8800 .
N4 H4 0.8800 .
N6 H6 0.8800 .
N8 H8 0.8800 .
O3 H3 0.8400 .
O7 H7 0.8400 .
O11 H11 0.8400 .
O15 H15 0.8400 .
O16 Cd1 2.262(3) 4_565
O17 H17A 0.88(4) .
O17 H17B 0.82(4) .
O18 H18B 0.80(4) .
O18 H18A 0.81(3) .
C22 C23 1.504(9) .
C22 H22A 0.9900 .
C22 H22B 0.9900 .
C23 C24 1.539(10) .
C23 H23A 0.9900 .
C23 H23B 0.9900 .
C24 H24A 0.9800 .
C24 H24B 0.9800 .
C24 H24C 0.9800 .
C23' C24' 1.531(8) .
C23' H23C 0.9900 .
C23' H23D 0.9900 .
C24' H24D 0.9800 .
C24' H24E 0.9800 .
C24' H24F 0.9800 .
